data_2242159
loop_
_publ_author_name
'Amenta, Donna S.'
'Liebing, Phil'
'Biero, Julia E.'
'Sherman, Robert J.'
'Gilje, John W.'
'Edelmann, Frank T.'

_publ_section_title
;
 Synthesis and crystal structures of three new benzotriazolylpropanamides
;
_journal_coeditor_code ZL2702
_journal_issue 6
_journal_name_full 'Acta Crystallographica Section E'
_journal_page_first 880
_journal_page_last 885
_journal_paper_doi 10.1107/S2056989017007472
_journal_volume 73
_journal_year 2017
_chemical_formula_iupac 'C10 H12 N4 O'
_chemical_formula_moiety 'C10 H12 N4 O'
_chemical_formula_sum 'C10 H12 N4 O'
_chemical_formula_weight 204.24
_chemical_name_systematic
;
3-(1<i>H</i>-Benzotriazol-1-yl)-2-methylpropanamide
;
_space_group_crystal_system triclinic
_space_group_IT_number 2
_space_group_name_Hall '-P 1'
_space_group_name_H-M_alt 'P -1'
_symmetry_space_group_name_Hall '-P 1'
_symmetry_space_group_name_H-M 'P -1'
_atom_sites_solution_hydrogens geom
_atom_sites_solution_primary direct
_atom_sites_solution_secondary difmap
_audit_creation_method SHELXL-2016/4
_cell_angle_alpha 69.039(12)
_cell_angle_beta 89.498(10)
_cell_angle_gamma 75.915(10)
_cell_formula_units_Z 2
_cell_length_a 7.3885(9)
_cell_length_b 8.0720(10)
_cell_length_c 9.2976(13)
_cell_measurement_reflns_used 21215
_cell_measurement_temperature 100(2)
_cell_measurement_theta_max 76.095
_cell_measurement_theta_min 5.096
_cell_volume 500.37(12)
_computing_cell_refinement
;
CrysAlis PRO (Agilent, 2003)
;
_computing_data_collection
;
CrysAlis PRO (Agilent, 2003)
;
_computing_data_reduction
;
CrysAlis PRO (Agilent, 2003)
;
_computing_molecular_graphics
;
DIAMOND (Brandenburg, 1999)
;
_computing_publication_material
;
SHELXL2016 (Sheldrick, 2015)
;
_computing_structure_refinement
;
SHELXL2016 (Sheldrick, 2015)
;
_computing_structure_solution
;
SHELXS97 (Sheldrick, 2008)
;
_diffrn_ambient_temperature 100(2)
_diffrn_detector_area_resol_mean 10.3543
_diffrn_measured_fraction_theta_full 1.000
_diffrn_measured_fraction_theta_max 1.000
_diffrn_measurement_device_type 'Agilent Xcalibur, Atlas, Nova'
_diffrn_measurement_method 'omega scans'
_diffrn_radiation_type CuK\a
_diffrn_radiation_wavelength 1.54184
_diffrn_reflns_av_R_equivalents 0.0257
_diffrn_reflns_limit_h_max 9
_diffrn_reflns_limit_h_min -9
_diffrn_reflns_limit_k_max 10
_diffrn_reflns_limit_k_min -10
_diffrn_reflns_limit_l_max 11
_diffrn_reflns_limit_l_min -9
_diffrn_reflns_number 28193
_diffrn_reflns_theta_full 67.684
_diffrn_reflns_theta_max 74.975
_diffrn_reflns_theta_min 5.113
_exptl_absorpt_coefficient_mu 0.761
_exptl_absorpt_correction_T_max 1.00000
_exptl_absorpt_correction_T_min 0.91913
_exptl_absorpt_correction_type multi-scan
_exptl_absorpt_process_details
;
(CrysAlis PRO, Agilent, 2003)
;
_exptl_crystal_colour colorless
_exptl_crystal_density_diffrn 1.356
_exptl_crystal_description prism
_exptl_crystal_F_000 216
_exptl_crystal_size_max 0.150
_exptl_crystal_size_mid 0.100
_exptl_crystal_size_min 0.080
_refine_diff_density_max 0.333
_refine_diff_density_min -0.208
_refine_ls_extinction_coef 0.0117(12)
_refine_ls_extinction_expression Fc^*^=kFc[1+0.001xFc^2^\l^3^/sin(2\q)]^-1/4^
_refine_ls_extinction_method
;
SHELXL2016 (Sheldrick, 2015)
;
_refine_ls_goodness_of_fit_ref 1.106
_refine_ls_hydrogen_treatment constr
_refine_ls_matrix_type full
_refine_ls_number_parameters 138
_refine_ls_number_reflns 2053
_refine_ls_number_restraints 0
_refine_ls_restrained_S_all 1.106
_refine_ls_R_factor_all 0.0325
_refine_ls_R_factor_gt 0.0320
_refine_ls_shift/su_max 0.000
_refine_ls_shift/su_mean 0.000
_refine_ls_structure_factor_coef Fsqd
_refine_ls_weighting_details 'w=1/[\s^2^(Fo^2^)+(0.0349P)^2^+0.1806P] where P=(Fo^2^+2Fc^2^)/3'
_refine_ls_weighting_scheme calc
_refine_ls_wR_factor_gt 0.0803
_refine_ls_wR_factor_ref 0.0807
_reflns_number_gt 2012
_reflns_number_total 2053
_reflns_threshold_expression 'I > 2\s(I)'
_cod_data_source_file zl2702sup1.cif
_cod_data_source_block 1
_cod_database_code 2242159
_shelx_space_group_comment
;
The symmetry employed for this shelxl refinement is uniquely defined
by the following loop, which should always be used as a source of
symmetry information in preference to the above space-group names.
They are only intended as comments.
;
_shelx_estimated_absorpt_t_min 0.894
_shelx_estimated_absorpt_t_max 0.942

loop_
_space_group_symop_operation_xyz
'x, y, z'
'-x, -y, -z'

loop_
_atom_site_type_symbol
_atom_site_label
_atom_site_fract_x
_atom_site_fract_y
_atom_site_fract_z
_atom_site_U_iso_or_equiv
_atom_site_adp_type
_atom_site_calc_flag
_atom_site_occupancy
C C1 0.15133(14) 0.68751(14) 0.89673(11) 0.0176(2) Uani d 1
C C2 0.25594(14) 0.83380(13) 0.82012(11) 0.0179(2) Uani d 1
H H3 0.165006 0.949315 0.752342 0.022 Uiso calc 1
C C3 0.40506(14) 0.76911(14) 0.72364(11) 0.0184(2) Uani d 1
H H4 0.488091 0.853320 0.694399 0.022 Uiso calc 1
H H5 0.482564 0.645326 0.787098 0.022 Uiso calc 1
C C4 0.35221(17) 0.87131(16) 0.94623(13) 0.0262(3) Uani d 1
H H8 0.258168 0.911025 1.010223 0.031 Uiso calc 1
H H6 0.416372 0.967988 0.898144 0.031 Uiso calc 1
H H7 0.443677 0.758907 1.011003 0.031 Uiso calc 1
C C5 0.29153(13) 0.61763(14) 0.55521(12) 0.0167(2) Uani d 1
C C6 0.21574(14) 0.69407(14) 0.40143(12) 0.0181(2) Uani d 1
C C7 0.16602(14) 0.58415(15) 0.32859(12) 0.0213(2) Uani d 1
H H9 0.113426 0.634772 0.224400 0.026 Uiso calc 1
C C8 0.19688(14) 0.40025(15) 0.41480(13) 0.0220(2) Uani d 1
H H10 0.165146 0.321802 0.369143 0.026 Uiso calc 1
C C9 0.27490(14) 0.32485(14) 0.57016(13) 0.0214(2) Uani d 1
H H11 0.294873 0.196704 0.625394 0.026 Uiso calc 1
C C10 0.32283(14) 0.43018(14) 0.64405(12) 0.0191(2) Uani d 1
H H12 0.373910 0.379176 0.748680 0.023 Uiso calc 1
N N1 -0.03436(12) 0.74707(12) 0.89024(10) 0.0209(2) Uani d 1
H H2 -0.101453 0.669647 0.936062 0.025 Uiso calc 1
H H1 -0.089861 0.863817 0.840137 0.025 Uiso calc 1
N N2 0.32450(12) 0.76231(11) 0.58395(10) 0.0173(2) Uani d 1
N N3 0.27302(13) 0.91737(12) 0.45699(10) 0.0209(2) Uani d 1
N N4 0.20701(13) 0.87851(12) 0.34604(10) 0.0213(2) Uani d 1
O O 0.23854(10) 0.52560(10) 0.96498(9) 0.02255(19) Uani d 1

loop_
_atom_site_aniso_label
_atom_site_aniso_U_11
_atom_site_aniso_U_22
_atom_site_aniso_U_33
_atom_site_aniso_U_12
_atom_site_aniso_U_13
_atom_site_aniso_U_23
C1 0.0225(5) 0.0179(5) 0.0130(4) -0.0063(4) 0.0019(4) -0.0056(4)
C2 0.0214(5) 0.0164(5) 0.0158(5) -0.0061(4) 0.0012(4) -0.0049(4)
C3 0.0195(5) 0.0197(5) 0.0171(5) -0.0071(4) 0.0007(4) -0.0065(4)
C4 0.0344(6) 0.0286(6) 0.0207(5) -0.0144(5) 0.0023(4) -0.0110(4)
C5 0.0152(4) 0.0180(5) 0.0173(5) -0.0046(4) 0.0030(4) -0.0068(4)
C6 0.0171(5) 0.0187(5) 0.0163(5) -0.0030(4) 0.0026(4) -0.0048(4)
C7 0.0190(5) 0.0278(6) 0.0182(5) -0.0050(4) 0.0021(4) -0.0103(4)
C8 0.0200(5) 0.0259(5) 0.0258(6) -0.0083(4) 0.0055(4) -0.0148(4)
C9 0.0209(5) 0.0178(5) 0.0256(5) -0.0063(4) 0.0053(4) -0.0071(4)
C10 0.0187(5) 0.0182(5) 0.0178(5) -0.0049(4) 0.0021(4) -0.0035(4)
N1 0.0207(4) 0.0165(4) 0.0213(4) -0.0050(3) 0.0022(3) -0.0018(3)
N2 0.0206(4) 0.0152(4) 0.0148(4) -0.0053(3) 0.0018(3) -0.0037(3)
N3 0.0255(5) 0.0170(4) 0.0170(4) -0.0046(3) 0.0022(3) -0.0032(3)
N4 0.0247(5) 0.0195(4) 0.0170(4) -0.0037(4) 0.0007(3) -0.0050(3)
O 0.0222(4) 0.0172(4) 0.0234(4) -0.0045(3) 0.0025(3) -0.0020(3)

loop_
_atom_type_symbol
_atom_type_description
_atom_type_scat_dispersion_real
_atom_type_scat_dispersion_imag
_atom_type_scat_source
C C 0.0181 0.0091 'International Tables Vol C Tables 4.2.6.8 and 6.1.1.4'
H H 0.0000 0.0000 'International Tables Vol C Tables 4.2.6.8 and 6.1.1.4'
N N 0.0311 0.0180 'International Tables Vol C Tables 4.2.6.8 and 6.1.1.4'
O O 0.0492 0.0322 'International Tables Vol C Tables 4.2.6.8 and 6.1.1.4'

loop_
_geom_angle_atom_site_label_1
_geom_angle_atom_site_label_2
_geom_angle_atom_site_label_3
_geom_angle
O C1 N1 123.48(9)
O C1 C2 120.43(9)
N1 C1 C2 116.03(9)
C3 C2 C1 110.96(8)
C3 C2 C4 108.61(9)
C1 C2 C4 108.83(8)
C3 C2 H3 109.5
C1 C2 H3 109.5
C4 C2 H3 109.5
N2 C3 C2 112.50(8)
N2 C3 H4 109.1
C2 C3 H4 109.1
N2 C3 H5 109.1
C2 C3 H5 109.1
H4 C3 H5 107.8
C2 C4 H8 109.5
C2 C4 H6 109.5
H8 C4 H6 109.5
C2 C4 H7 109.5
H8 C4 H7 109.5
H6 C4 H7 109.5
N2 C5 C6 104.07(9)
N2 C5 C10 133.36(9)
C6 C5 C10 122.55(10)
N4 C6 C5 108.40(9)
N4 C6 C7 130.82(10)
C5 C6 C7 120.77(10)
C8 C7 C6 116.99(10)
C8 C7 H9 121.5
C6 C7 H9 121.5
C7 C8 C9 121.51(10)
C7 C8 H10 119.2
C9 C8 H10 119.2
C10 C9 C8 122.44(10)
C10 C9 H11 118.8
C8 C9 H11 118.8
C9 C10 C5 115.74(10)
C9 C10 H12 122.1
C5 C10 H12 122.1
C1 N1 H2 120.0
C1 N1 H1 120.0
H2 N1 H1 120.0
N3 N2 C5 110.44(8)
N3 N2 C3 119.41(8)
C5 N2 C3 130.14(8)
N4 N3 N2 108.81(8)
N3 N4 C6 108.28(8)

loop_
_geom_bond_atom_site_label_1
_geom_bond_atom_site_label_2
_geom_bond_distance
C1 O 1.2369(13)
C1 N1 1.3329(14)
C1 C2 1.5271(14)
C2 C3 1.5261(14)
C2 C4 1.5316(14)
C2 H3 1.0000
C3 N2 1.4576(13)
C3 H4 0.9900
C3 H5 0.9900
C4 H8 0.9800
C4 H6 0.9800
C4 H7 0.9800
C5 N2 1.3628(13)
C5 C6 1.3977(14)
C5 C10 1.4014(14)
C6 N4 1.3752(13)
C6 C7 1.4049(15)
C7 C8 1.3730(15)
C7 H9 0.9500
C8 C9 1.4157(16)
C8 H10 0.9500
C9 C10 1.3744(15)
C9 H11 0.9500
C10 H12 0.9500
N1 H2 0.8800
N1 H1 0.8800
N2 N3 1.3505(12)
N3 N4 1.3096(13)

loop_
_geom_hbond_atom_site_label_D
_geom_hbond_atom_site_label_H
_geom_hbond_atom_site_label_A
_geom_hbond_site_symmetry_A
_geom_hbond_distance_DH
_geom_hbond_distance_HA
_geom_hbond_distance_DA
_geom_hbond_angle_DHA
N1 H2 O 2_567 0.88 2.02 2.8970(12) 174.6
N1 H1 N4 2_576 0.88 2.16 3.0017(14) 161.1

loop_
_geom_torsion_atom_site_label_1
_geom_torsion_atom_site_label_2
_geom_torsion_atom_site_label_3
_geom_torsion_atom_site_label_4
_geom_torsion
O C1 C2 C3 47.10(12)
N1 C1 C2 C3 -135.56(9)
O C1 C2 C4 -72.35(12)
N1 C1 C2 C4 104.99(10)
C1 C2 C3 N2 70.99(10)
C4 C2 C3 N2 -169.42(8)
N2 C5 C6 N4 0.01(11)
C10 C5 C6 N4 -178.56(9)
N2 C5 C6 C7 178.91(9)
C10 C5 C6 C7 0.34(15)
N4 C6 C7 C8 178.10(10)
C5 C6 C7 C8 -0.53(15)
C6 C7 C8 C9 0.13(15)
C7 C8 C9 C10 0.51(16)
C8 C9 C10 C5 -0.69(15)
N2 C5 C10 C9 -177.82(10)
C6 C5 C10 C9 0.27(15)
C6 C5 N2 N3 -0.07(11)
C10 C5 N2 N3 178.28(11)
C6 C5 N2 C3 -179.08(9)
C10 C5 N2 C3 -0.74(18)
C2 C3 N2 N3 82.84(11)
C2 C3 N2 C5 -98.22(12)
C5 N2 N3 N4 0.11(11)
C3 N2 N3 N4 179.24(8)
N2 N3 N4 C6 -0.10(11)
C5 C6 N4 N3 0.06(11)
C7 C6 N4 N3 -178.70(10)

_cod_database_fobs_code 2242159
